data_4506778
loop_
_publ_author_name
'Beyeh, N. Kodiah'
'Cetina, Mario'
'Rissanen, Kari'

_publ_section_title
;
 Binding Modes of Nonspherical Anions toN-Alkylammonium Resorcinarenes in
 the Solid State
;
_journal_issue 10
_journal_name_full 'Crystal Growth &amp; Design'
_journal_page_first 4919
_journal_paper_doi 10.1021/cg3008409
_journal_volume 12
_journal_year 2012
_chemical_compound_source 'synthesis as described'
_chemical_formula_moiety 'C64 H96 N4 O8, 2(C H4 O), 4(N O3), 2(H2 O)'
_chemical_formula_sum 'C66 H108 N8 O24'
_chemical_formula_weight 1397.6
_space_group_IT_number 14
_symmetry_cell_setting monoclinic
_symmetry_Int_Tables_number 14
_symmetry_space_group_name_Hall '-P 2ybc'
_symmetry_space_group_name_H-M 'P 1 21/c 1'
_atom_sites_solution_hydrogens geom
_atom_sites_solution_primary direct
_atom_sites_solution_secondary difmap
_audit_creation_date 2010-10-25T16:28:41-00:00
_audit_creation_method 'WinGX routine CIF_UPDATE'
_cell_angle_alpha 90
_cell_angle_beta 96.5600(10)
_cell_angle_gamma 90
_cell_formula_units_Z 4
_cell_length_a 19.0473(3)
_cell_length_b 14.0303(2)
_cell_length_c 26.9299(5)
_cell_measurement_reflns_used 15399
_cell_measurement_temperature 123.0(1)
_cell_measurement_theta_max 28.283
_cell_measurement_theta_min 0.407
_cell_volume 7149.6(2)
_computing_cell_refinement 'HKL Scalepack (Otwinowski & Minor, 1997)'
_computing_data_collection 'COLLECT (Hooft, 1998)'
_computing_data_reduction 'HKL Denzo and Scalepack (Otwinowski & Minor, 1997)'
_computing_molecular_graphics 'Ortep-3 for Windows (Farrugia, 1997)'
_computing_publication_material 'WinGX publication routines (Farrugia, 1999)'
_computing_structure_refinement 'SHELXL-97 (Sheldrick, 2008)'
_computing_structure_solution 'SIR97 (Altomare et al., 1999)'
_diffrn_ambient_temperature 123.0(1)
_diffrn_detector 'CCD plate'
_diffrn_detector_area_resol_mean 9
_diffrn_measured_fraction_theta_full 1
_diffrn_measured_fraction_theta_max 1
_diffrn_measurement_device '95mm CCD camera on \k-goniostat'
_diffrn_measurement_device_type 'Bruker-Nonius Kappa Apex II Diffractometer'
_diffrn_measurement_method '\w and \f scans'
_diffrn_radiation_monochromator 'horizonally mounted graphite crystal'
_diffrn_radiation_probe x-ray
_diffrn_radiation_type MoK\a
_diffrn_radiation_wavelength 0.71073
_diffrn_reflns_av_R_equivalents 0.0653
_diffrn_reflns_av_unetI/netI 0.0835
_diffrn_reflns_limit_h_max 20
_diffrn_reflns_limit_h_min -22
_diffrn_reflns_limit_k_max 16
_diffrn_reflns_limit_k_min -16
_diffrn_reflns_limit_l_max 32
_diffrn_reflns_limit_l_min -31
_diffrn_reflns_number 46492
_diffrn_reflns_theta_full 25
_diffrn_reflns_theta_max 25
_diffrn_reflns_theta_min 1.52
_diffrn_source 'Enraf Nonius FR590'
_exptl_absorpt_coefficient_mu 0.099
_exptl_absorpt_correction_T_max 0.7457
_exptl_absorpt_correction_T_min 0.6455
_exptl_absorpt_correction_type multi-scan
_exptl_absorpt_process_details
;
Sheldrick, G. M. SADABS 2008/2; University of G\"ottingen: G\"ottingen,
        Germany, 2008.
;
_exptl_crystal_colour 'gold yellow'
_exptl_crystal_density_diffrn 1.298
_exptl_crystal_density_method 'not measured'
_exptl_crystal_description rhombic
_exptl_crystal_F_000 3008
_exptl_crystal_size_max 0.50
_exptl_crystal_size_mid 0.40
_exptl_crystal_size_min 0.20
_refine_diff_density_max 1.009
_refine_diff_density_min -0.729
_refine_diff_density_rms 0.117
_refine_ls_extinction_method none
_refine_ls_goodness_of_fit_ref 0.972
_refine_ls_hydrogen_treatment mixed
_refine_ls_matrix_type full
_refine_ls_number_parameters 904
_refine_ls_number_reflns 12586
_refine_ls_number_restraints 1179
_refine_ls_restrained_S_all 0.932
_refine_ls_R_factor_all 0.1308
_refine_ls_R_factor_gt 0.0805
_refine_ls_shift/su_max 0.001
_refine_ls_shift/su_mean 0
_refine_ls_structure_factor_coef Fsqd
_refine_ls_weighting_details 'calc w=1/[\s^2^(Fo^2^)+(0.0346P)^2^+41.5027P] where P=(Fo^2^+2Fc^2^)/3'
_refine_ls_weighting_scheme calc
_refine_ls_wR_factor_gt 0.1622
_refine_ls_wR_factor_ref 0.2031
_reflns_number_gt 8133
_reflns_number_total 12586
_reflns_threshold_expression >2\s(I)
_cod_data_source_file cg3008409_si_004.cif
_cod_data_source_block 4b_4H_NO3_MeOH
_cod_database_code 4506778

loop_
_symmetry_equiv_pos_as_xyz
'x, y, z'
'-x, y+1/2, -z+1/2'
'-x, -y, -z'
'x, -y-1/2, z-1/2'

loop_
_atom_site_label
_atom_site_type_symbol
_atom_site_fract_x
_atom_site_fract_y
_atom_site_fract_z
_atom_site_U_iso_or_equiv
_atom_site_adp_type
_atom_site_occupancy
_atom_site_symmetry_multiplicity
_atom_site_calc_flag
_atom_site_refinement_flags
N30 N 0.69467(18) -0.0608(3) 0.93693(14) 0.0242(9) Uani 1 1 d U
H30A H 0.6586 -0.0715 0.9118 0.029 Uiso 1 1 calc R
H30B H 0.7056 0.003 0.9366 0.029 Uiso 1 1 calc R
N32 N 0.96791(18) 0.2688(3) 1.04554(13) 0.0201(8) Uani 1 1 d U
H32A H 0.9288 0.2321 1.0355 0.024 Uiso 1 1 calc R
H32B H 0.9543 0.3317 1.0428 0.024 Uiso 1 1 calc R
N34 N 0.6545(2) 0.3765(3) 0.92772(14) 0.0276(9) Uani 1 1 d U
H34A H 0.6971 0.3511 0.9411 0.033 Uiso 1 1 calc R
H34B H 0.6309 0.33 0.9084 0.033 Uiso 1 1 calc R
N36 N 0.46002(17) 0.1355(3) 0.77322(13) 0.0209(8) Uani 1 1 d U
H36A H 0.4701 0.1991 0.7783 0.025 Uiso 1 1 calc R
H36B H 0.4801 0.1026 0.8008 0.025 Uiso 1 1 calc R
O4 O 0.89595(15) -0.0464(2) 0.93754(10) 0.0231(7) Uani 1 1 d U
H4 H 0.9317 -0.0109 0.9404 0.035 Uiso 1 1 calc R
O6 O 0.68738(15) -0.1045(2) 0.83254(11) 0.0229(7) Uani 1 1 d U
H6 H 0.6648 -0.0884 0.8052 0.034 Uiso 1 1 calc R
O11 O 0.95176(15) 0.4006(2) 0.95447(11) 0.0212(7) Uani 1 1 d U
H11 H 0.9844 0.4386 0.9499 0.032 Uiso 1 1 calc R
O13 O 1.01389(16) 0.0718(2) 0.96308(11) 0.0243(7) Uani 1 1 d U
H13 H 1.0549 0.0563 0.9577 0.036 Uiso 1 1 calc R
O18 O 0.61461(14) 0.4004(2) 0.79926(11) 0.0238(7) Uani 1 1 d U
H18 H 0.6006 0.3623 0.7761 0.036 Uiso 1 1 calc R
O20 O 0.81352(15) 0.4598(2) 0.91426(11) 0.0250(7) Uani 1 1 d U
H20 H 0.8551 0.4408 0.922 0.038 Uiso 1 1 calc R
O25 O 0.59483(15) -0.0448(2) 0.75330(11) 0.0223(7) Uani 1 1 d U
H25 H 0.5796 -0.0752 0.7274 0.033 Uiso 1 1 calc R
O27 O 0.54649(15) 0.2826(2) 0.72329(12) 0.0247(7) Uani 1 1 d U
H27 H 0.5494 0.3166 0.6979 0.037 Uiso 1 1 calc R
C1 C 0.7843(2) -0.0304(3) 0.79442(15) 0.0156(9) Uani 1 1 d U
C2 C 0.8531(2) 0.0042(3) 0.80401(15) 0.0161(9) Uani 1 1 d U
H2 H 0.8741 0.0318 0.7771 0.019 Uiso 1 1 calc R
C3 C 0.8928(2) 0.0007(3) 0.85038(15) 0.0147(9) Uani 1 1 d U
C4 C 0.8614(2) -0.0381(3) 0.89016(15) 0.0188(9) Uani 1 1 d U
C5 C 0.7924(2) -0.0737(3) 0.88299(16) 0.0199(9) Uani 1 1 d U
C6 C 0.7548(2) -0.0687(3) 0.83543(16) 0.0178(9) Uani 1 1 d U
C7 C 0.9678(2) 0.0400(3) 0.85920(15) 0.0158(9) Uani 1 1 d U
H7 H 0.9949 -0.0032 0.884 0.019 Uiso 1 1 calc R
C8 C 0.9675(2) 0.1380(3) 0.88356(15) 0.0163(9) Uani 1 1 d U
C9 C 0.9414(2) 0.2179(3) 0.85705(15) 0.0157(9) Uani 1 1 d U
H9 H 0.9246 0.2108 0.8227 0.019 Uiso 1 1 calc R
C10 C 0.9388(2) 0.3075(3) 0.87848(15) 0.0154(9) Uani 1 1 d U
C11 C 0.9612(2) 0.3160(3) 0.92938(15) 0.0166(9) Uani 1 1 d U
C12 C 0.9900(2) 0.2386(3) 0.95739(15) 0.0192(9) Uani 1 1 d U
C13 C 0.9921(2) 0.1506(3) 0.93404(15) 0.0178(9) Uani 1 1 d U
C14 C 0.9137(2) 0.3948(3) 0.84741(15) 0.0150(9) Uani 1 1 d U
H14 H 0.925 0.4518 0.8691 0.018 Uiso 1 1 calc R
C15 C 0.8335(2) 0.3951(3) 0.83320(15) 0.0160(9) Uani 1 1 d U
C16 C 0.8024(2) 0.3649(3) 0.78700(15) 0.0163(9) Uani 1 1 d U
H16 H 0.8324 0.3431 0.7635 0.02 Uiso 1 1 calc R
C17 C 0.7294(2) 0.3645(3) 0.77265(15) 0.0162(9) Uani 1 1 d U
C18 C 0.6869(2) 0.3962(3) 0.80838(15) 0.0175(9) Uani 1 1 d U
C19 C 0.7157(2) 0.4274(3) 0.85555(16) 0.0198(9) Uani 1 1 d U
C20 C 0.7890(2) 0.4268(3) 0.86755(16) 0.0189(9) Uani 1 1 d U
C21 C 0.6972(2) 0.3304(3) 0.72135(15) 0.0180(9) Uani 1 1 d U
H21 H 0.6558 0.3726 0.7109 0.022 Uiso 1 1 calc R
C22 C 0.6682(2) 0.2287(3) 0.72547(15) 0.0180(9) Uani 1 1 d U
C23 C 0.7137(2) 0.1508(3) 0.73200(15) 0.0169(9) Uani 1 1 d U
H23 H 0.763 0.1616 0.732 0.02 Uiso 1 1 calc R
C25 C 0.6184(2) 0.0437(3) 0.73996(16) 0.0188(9) Uani 1 1 d U
C26 C 0.5708(2) 0.1188(3) 0.73204(16) 0.0204(10) Uani 1 1 d U
C27 C 0.5963(2) 0.2105(3) 0.72491(16) 0.0189(9) Uani 1 1 d U
C28 C 0.7416(2) -0.0265(3) 0.74325(15) 0.0168(9) Uani 1 1 d U
H28 H 0.712 -0.0855 0.74 0.02 Uiso 1 1 calc R
C29 C 0.7582(2) -0.1169(3) 0.92577(17) 0.0245(10) Uani 1 1 d U
H29A H 0.7438 -0.1832 0.9172 0.029 Uiso 1 1 calc R
H29B H 0.7931 -0.1188 0.956 0.029 Uiso 1 1 calc R
C31 C 1.0221(2) 0.2512(3) 1.01076(15) 0.0201(9) Uani 1 1 d U
H31A H 1.0493 0.1933 1.0216 0.024 Uiso 1 1 calc R
H31B H 1.0555 0.3056 1.0126 0.024 Uiso 1 1 calc R
C33 C 0.6691(2) 0.4583(3) 0.89428(17) 0.0253(10) Uani 1 1 d U
H33A H 0.6925 0.5104 0.9147 0.03 Uiso 1 1 calc R
H33B H 0.6239 0.4831 0.8774 0.03 Uiso 1 1 calc R
C35 C 0.4925(2) 0.1019(3) 0.72781(17) 0.0232(10) Uani 1 1 d U
H35A H 0.4831 0.0329 0.723 0.028 Uiso 1 1 calc R
H35B H 0.4696 0.1357 0.698 0.028 Uiso 1 1 calc R
C37 C 0.6685(2) -0.0844(3) 0.98644(17) 0.0254(10) Uani 1 1 d U
H37 H 0.7097 -0.0819 1.013 0.03 Uiso 1 1 calc R
C38 C 0.6371(2) -0.1842(3) 0.98602(17) 0.0265(11) Uani 1 1 d U
H38A H 0.6738 -0.2318 0.9806 0.032 Uiso 1 1 calc R
H38B H 0.5984 -0.1899 0.9584 0.032 Uiso 1 1 calc R
C39 C 0.6085(3) -0.2036(4) 1.03618(18) 0.0324(12) Uani 1 1 d U
H39A H 0.5858 -0.2672 1.0352 0.039 Uiso 1 1 calc R
H39B H 0.6482 -0.204 1.0633 0.039 Uiso 1 1 calc R
C40 C 0.5553(2) -0.1286(4) 1.04702(19) 0.0336(12) Uani 1 1 d U
H40A H 0.5387 -0.1418 1.0798 0.04 Uiso 1 1 calc R
H40B H 0.5139 -0.1315 1.0212 0.04 Uiso 1 1 calc R
C41 C 0.5876(3) -0.0291(4) 1.04755(18) 0.0334(12) Uani 1 1 d U
H41A H 0.6265 -0.0243 1.0752 0.04 Uiso 1 1 calc R
H41B H 0.5513 0.0189 1.0534 0.04 Uiso 1 1 calc R
C42 C 0.6162(2) -0.0081(3) 0.99761(18) 0.0289(11) Uani 1 1 d U
H42A H 0.5766 -0.0062 0.9704 0.035 Uiso 1 1 calc R
H42B H 0.6398 0.0549 0.9992 0.035 Uiso 1 1 calc R
C43 C 0.9916(2) 0.2475(3) 1.09984(15) 0.0222(10) Uani 1 1 d U
H43 H 1.0011 0.1776 1.1029 0.027 Uiso 1 1 calc R
C24 C 0.6905(2) 0.0579(3) 0.73857(15) 0.0177(9) Uani 1 1 d U
C44 C 1.0589(2) 0.2992(3) 1.11857(16) 0.0264(10) Uani 1 1 d U
H44A H 1.0518 0.3688 1.1146 0.032 Uiso 1 1 calc R
H44B H 1.0972 0.2799 1.0987 0.032 Uiso 1 1 calc R
C45 C 1.0801(2) 0.2754(4) 1.17360(17) 0.0341(12) Uani 1 1 d U
H45A H 1.1225 0.3128 1.1861 0.041 Uiso 1 1 calc R
H45B H 1.0924 0.207 1.1768 0.041 Uiso 1 1 calc R
C46 C 1.0207(2) 0.2974(4) 1.20553(17) 0.0311(11) Uani 1 1 d U
H46A H 1.035 0.2761 1.2403 0.037 Uiso 1 1 calc R
H46B H 1.0129 0.3671 1.2061 0.037 Uiso 1 1 calc R
C47 C 0.9523(3) 0.2480(4) 1.18541(17) 0.0324(12) Uani 1 1 d U
H47A H 0.9581 0.1782 1.1895 0.039 Uiso 1 1 calc R
H47B H 0.9141 0.2684 1.205 0.039 Uiso 1 1 calc R
C48 C 0.9315(2) 0.2709(3) 1.13055(16) 0.0268(11) Uani 1 1 d U
H48A H 0.9195 0.3394 1.1269 0.032 Uiso 1 1 calc R
H48B H 0.8891 0.2335 1.1179 0.032 Uiso 1 1 calc R
C49 C 0.6120(2) 0.4006(3) 0.97016(17) 0.0278(11) Uani 1 1 d U
H49 H 0.5655 0.4273 0.9555 0.033 Uiso 1 1 calc R
C50 C 0.6485(2) 0.4747(3) 1.00532(17) 0.0289(11) Uani 1 1 d U
H50A H 0.6544 0.5347 0.9869 0.035 Uiso 1 1 calc R
H50B H 0.6959 0.4515 1.019 0.035 Uiso 1 1 calc R
C51 C 0.6034(3) 0.4926(4) 1.04781(18) 0.0316(11) Uani 1 1 d U
H51A H 0.6279 0.5388 1.0716 0.038 Uiso 1 1 calc R
H51B H 0.5578 0.5211 1.034 0.038 Uiso 1 1 calc R
C52 C 0.5893(3) 0.4020(4) 1.07561(19) 0.0376(13) Uani 1 1 d U
H52A H 0.6344 0.3763 1.0922 0.045 Uiso 1 1 calc R
H52B H 0.5584 0.4165 1.1018 0.045 Uiso 1 1 calc R
C53 C 0.5540(3) 0.3278(4) 1.04007(19) 0.0410(13) Uani 1 1 d U
H53A H 0.5064 0.3505 1.0265 0.049 Uiso 1 1 calc R
H53B H 0.5482 0.2678 1.0586 0.049 Uiso 1 1 calc R
C54 C 0.5978(3) 0.3083(4) 0.99674(19) 0.0377(13) Uani 1 1 d U
H54A H 0.6432 0.2783 1.0098 0.045 Uiso 1 1 calc R
H54B H 0.572 0.2635 0.9728 0.045 Uiso 1 1 calc R
C55 C 0.3806(2) 0.1215(3) 0.76807(17) 0.0225(10) Uani 1 1 d U
H55 H 0.3696 0.0551 0.7562 0.027 Uiso 1 1 calc R
C56 C 0.3448(2) 0.1908(4) 0.73014(19) 0.0324(12) Uani 1 1 d U
H56A H 0.3607 0.1781 0.697 0.039 Uiso 1 1 calc R
H56B H 0.3587 0.2567 0.74 0.039 Uiso 1 1 calc R
C57 C 0.2645(2) 0.1812(4) 0.7265(2) 0.0359(12) Uani 1 1 d U
H57A H 0.2423 0.23 0.7031 0.043 Uiso 1 1 calc R
H57B H 0.2503 0.1176 0.7129 0.043 Uiso 1 1 calc R
C58 C 0.2388(2) 0.1938(4) 0.7772(2) 0.0342(12) Uani 1 1 d U
H58A H 0.2487 0.2597 0.7891 0.041 Uiso 1 1 calc R
H58B H 0.187 0.1839 0.7741 0.041 Uiso 1 1 calc R
C59 C 0.2748(2) 0.1235(4) 0.8149(2) 0.0347(12) Uani 1 1 d U
H59A H 0.2615 0.0577 0.8045 0.042 Uiso 1 1 calc R
H59B H 0.2584 0.1349 0.848 0.042 Uiso 1 1 calc R
C60 C 0.3549(2) 0.1340(3) 0.81924(18) 0.0296(11) Uani 1 1 d U
H60A H 0.3687 0.1977 0.8328 0.036 Uiso 1 1 calc R
H60B H 0.3772 0.0854 0.8426 0.036 Uiso 1 1 calc R
C61 C 1.0067(2) 0.0398(3) 0.81213(15) 0.0181(9) Uani 1 1 d U
H61A H 1.0001 -0.0229 0.7953 0.022 Uiso 1 1 calc R
H61B H 0.9859 0.0891 0.7886 0.022 Uiso 1 1 calc R
C62 C 1.0853(2) 0.0590(4) 0.82468(17) 0.0300(11) Uani 1 1 d U
H62A H 1.0922 0.1226 0.8395 0.045 Uiso 1 1 calc R
H62B H 1.1086 0.0557 0.7941 0.045 Uiso 1 1 calc R
H62C H 1.1059 0.011 0.8485 0.045 Uiso 1 1 calc R
C63 C 0.9551(2) 0.4060(3) 0.80201(16) 0.0192(9) Uani 1 1 d U
H63A H 0.9467 0.3494 0.7802 0.023 Uiso 1 1 calc R
H63B H 0.9372 0.4626 0.7825 0.023 Uiso 1 1 calc R
C64 C 1.0342(2) 0.4172(4) 0.81671(17) 0.0286(11) Uani 1 1 d U
H64A H 1.0429 0.4719 0.8392 0.043 Uiso 1 1 calc R
H64B H 1.0577 0.4275 0.7867 0.043 Uiso 1 1 calc R
H64C H 1.0529 0.3593 0.8338 0.043 Uiso 1 1 calc R
C65 C 0.7474(2) 0.3384(3) 0.68061(15) 0.0206(9) Uani 1 1 d U
H65A H 0.7703 0.4019 0.6827 0.025 Uiso 1 1 calc R
H65B H 0.785 0.2896 0.6866 0.025 Uiso 1 1 calc R
C66 C 0.7083(3) 0.3247(4) 0.62813(18) 0.0368(12) Uani 1 1 d U
H66A H 0.688 0.2604 0.6253 0.055 Uiso 1 1 calc R
H66B H 0.7414 0.3329 0.6032 0.055 Uiso 1 1 calc R
H66C H 0.6703 0.3719 0.6224 0.055 Uiso 1 1 calc R
C67 C 0.7874(2) -0.0279(3) 0.69986(15) 0.0221(10) Uani 1 1 d U
H67A H 0.8156 0.0315 0.7006 0.027 Uiso 1 1 calc R
H67B H 0.8208 -0.0822 0.7045 0.027 Uiso 1 1 calc R
C68 C 0.7436(3) -0.0369(4) 0.64912(17) 0.0338(12) Uani 1 1 d U
H68A H 0.7166 -0.0964 0.6478 0.051 Uiso 1 1 calc R
H68B H 0.775 -0.0371 0.6227 0.051 Uiso 1 1 calc R
H68C H 0.711 0.0172 0.6441 0.051 Uiso 1 1 calc R
N11 N 0.8381(2) 0.0557(3) 1.02872(16) 0.0342(10) Uani 1 1 d U
O101 O 0.78444(19) 0.0844(3) 1.00232(16) 0.0549(11) Uani 1 1 d U
O102 O 0.8881(2) 0.1073(3) 1.04285(18) 0.0685(13) Uani 1 1 d U
O103 O 0.84254(19) -0.0308(3) 1.04170(14) 0.0454(10) Uani 1 1 d U
N21 N 0.51854(19) -0.0415(3) 0.85570(14) 0.0259(9) Uani 1 1 d U
O104 O 0.54170(17) 0.0425(2) 0.85646(12) 0.0337(8) Uani 1 1 d U
O105 O 0.55144(17) -0.1057(3) 0.87950(13) 0.0381(9) Uani 1 1 d U
O106 O 0.46063(15) -0.0584(2) 0.82974(12) 0.0308(8) Uani 1 1 d U
N31 N 0.49572(19) 0.3459(3) 0.84948(14) 0.0255(9) Uani 1 1 d U
O107 O 0.53326(17) 0.2810(2) 0.86972(13) 0.0379(9) Uani 1 1 d U
O108 O 0.45681(17) 0.3269(2) 0.80887(12) 0.0316(8) Uani 1 1 d U
O109 O 0.49492(17) 0.4272(2) 0.86672(13) 0.0350(8) Uani 1 1 d U
N41 N 0.8906(2) 0.4870(3) 1.04059(16) 0.0339(10) Uani 1 1 d U
O110 O 0.84459(18) 0.4251(3) 1.04130(14) 0.0455(10) Uani 1 1 d U
O111 O 0.8778(2) 0.5643(3) 1.0195(2) 0.0729(15) Uani 1 1 d U
O112 O 0.95302(16) 0.4702(2) 1.06005(12) 0.0288(7) Uani 1 1 d U
C71 C 0.7054(4) 0.1664(4) 0.8663(2) 0.0524(16) Uani 1 1 d U
H71A H 0.6789 0.2151 0.8458 0.079 Uiso 1 1 calc R
H71B H 0.7122 0.1104 0.8456 0.079 Uiso 1 1 calc R
H71C H 0.7515 0.1921 0.8797 0.079 Uiso 1 1 calc R
O1 O 0.6667(2) 0.1398(3) 0.90647(13) 0.0463(10) Uani 1 1 d U
H1 H 0.6275 0.117 0.8949 0.069 Uiso 1 1 calc R
C72 C 0.8245(5) 0.7423(6) 1.0812(3) 0.100(3) Uani 1 1 d DU
H72A H 0.7988 0.7909 1.098 0.151 Uiso 1 1 calc R
H72B H 0.8753 0.7558 1.0867 0.151 Uiso 1 1 calc R
H72C H 0.8153 0.6794 1.0949 0.151 Uiso 1 1 calc R
O2 O 0.8017(5) 0.7435(9) 1.0296(3) 0.243(7) Uani 1 1 d DU
H2A H 0.8174 0.6953 1.0161 0.365 Uiso 1 1 calc R
O1W O 0.7770(2) 0.2845(3) 0.97312(18) 0.0551(11) Uani 1 1 d DU
H11W H 0.785(4) 0.2279(19) 0.983(3) 0.083 Uiso 1 1 d D
H21W H 0.797(3) 0.321(4) 0.995(2) 0.083 Uiso 1 1 d D
O2W O 0.7744(5) 0.6568(5) 0.9446(4) 0.169(3) Uani 1 1 d U
H12W H 0.799 0.6912 0.9253 0.253 Uiso 1 1 d .
H22W H 0.7731 0.6006 0.932 0.253 Uiso 1 1 d .

loop_
_atom_site_aniso_label
_atom_site_aniso_U_11
_atom_site_aniso_U_22
_atom_site_aniso_U_33
_atom_site_aniso_U_23
_atom_site_aniso_U_13
_atom_site_aniso_U_12
N30 0.0230(18) 0.0244(19) 0.026(2) 0.0027(16) 0.0069(16) -0.0027(16)
N32 0.0216(18) 0.0212(19) 0.0167(19) -0.0001(15) -0.0010(15) -0.0016(15)
N34 0.028(2) 0.031(2) 0.024(2) -0.0079(17) 0.0078(16) -0.0019(17)
N36 0.0155(17) 0.0197(18) 0.027(2) 0.0017(16) 0.0001(15) 0.0009(15)
O4 0.0227(16) 0.0306(18) 0.0155(16) 0.0048(14) -0.0004(13) -0.0056(14)
O6 0.0213(15) 0.0281(17) 0.0192(17) 0.0022(14) 0.0018(13) -0.0061(14)
O11 0.0265(16) 0.0192(16) 0.0181(16) -0.0050(13) 0.0033(13) 0.0005(13)
O13 0.0296(17) 0.0223(16) 0.0197(17) 0.0062(13) -0.0022(14) 0.0024(14)
O18 0.0171(15) 0.0279(18) 0.0269(18) -0.0077(14) 0.0048(13) 0.0041(13)
O20 0.0230(16) 0.0321(18) 0.0201(17) -0.0086(14) 0.0030(13) 0.0038(14)
O25 0.0224(16) 0.0207(16) 0.0234(17) -0.0013(13) 0.0012(13) -0.0065(13)
O27 0.0197(15) 0.0228(17) 0.0318(19) 0.0050(14) 0.0044(14) 0.0052(13)
C1 0.021(2) 0.014(2) 0.012(2) -0.0010(17) 0.0027(16) 0.0030(17)
C2 0.018(2) 0.014(2) 0.017(2) -0.0005(17) 0.0065(17) 0.0018(17)
C3 0.018(2) 0.0122(19) 0.013(2) 0.0025(16) 0.0001(16) 0.0029(16)
C4 0.022(2) 0.019(2) 0.015(2) -0.0004(18) 0.0022(17) 0.0034(18)
C5 0.021(2) 0.021(2) 0.018(2) 0.0003(18) 0.0058(18) 0.0008(18)
C6 0.018(2) 0.014(2) 0.022(2) -0.0022(17) 0.0028(17) -0.0011(17)
C7 0.0160(19) 0.017(2) 0.014(2) -0.0003(17) 0.0010(16) 0.0007(17)
C8 0.0138(19) 0.020(2) 0.016(2) -0.0006(17) 0.0031(16) -0.0016(17)
C9 0.017(2) 0.019(2) 0.011(2) -0.0003(17) 0.0015(16) -0.0012(17)
C10 0.0131(19) 0.020(2) 0.014(2) 0.0014(17) 0.0044(16) -0.0005(16)
C11 0.017(2) 0.019(2) 0.014(2) -0.0027(17) 0.0037(16) -0.0028(17)
C12 0.019(2) 0.024(2) 0.015(2) 0.0015(18) 0.0036(17) -0.0009(18)
C13 0.019(2) 0.019(2) 0.014(2) 0.0031(18) 0.0004(17) 0.0010(17)
C14 0.0155(19) 0.017(2) 0.012(2) -0.0023(17) 0.0015(16) -0.0011(17)
C15 0.0163(19) 0.015(2) 0.017(2) 0.0028(17) 0.0007(17) -0.0026(17)
C16 0.019(2) 0.015(2) 0.015(2) 0.0012(17) 0.0046(17) 0.0003(17)
C17 0.019(2) 0.015(2) 0.015(2) 0.0000(17) 0.0022(17) 0.0015(17)
C18 0.0144(19) 0.019(2) 0.019(2) 0.0027(18) 0.0022(17) 0.0029(17)
C19 0.022(2) 0.019(2) 0.019(2) -0.0001(18) 0.0042(18) 0.0016(18)
C20 0.023(2) 0.017(2) 0.016(2) -0.0017(17) 0.0019(17) 0.0006(17)
C21 0.0142(19) 0.020(2) 0.020(2) -0.0001(18) 0.0000(17) 0.0022(17)
C22 0.021(2) 0.020(2) 0.013(2) -0.0026(17) 0.0009(17) -0.0015(17)
C23 0.0146(19) 0.020(2) 0.016(2) -0.0013(17) 0.0020(16) -0.0004(17)
C25 0.021(2) 0.019(2) 0.017(2) -0.0017(18) 0.0018(17) -0.0040(18)
C26 0.015(2) 0.024(2) 0.022(2) -0.0046(19) -0.0016(17) -0.0020(18)
C27 0.015(2) 0.021(2) 0.020(2) 0.0005(18) 0.0012(17) 0.0033(17)
C28 0.0146(19) 0.017(2) 0.019(2) -0.0015(17) 0.0025(17) 0.0005(17)
C29 0.027(2) 0.026(2) 0.021(2) 0.0021(19) 0.0071(19) -0.0021(19)
C31 0.023(2) 0.024(2) 0.013(2) -0.0014(18) 0.0013(17) 0.0007(18)
C33 0.026(2) 0.027(2) 0.023(2) -0.004(2) 0.0041(19) 0.0023(19)
C35 0.017(2) 0.024(2) 0.029(2) -0.006(2) 0.0020(18) -0.0034(18)
C37 0.024(2) 0.033(3) 0.020(2) 0.004(2) 0.0052(18) -0.0042(19)
C38 0.023(2) 0.030(2) 0.028(3) 0.005(2) 0.0084(19) -0.0028(19)
C39 0.032(2) 0.038(3) 0.028(3) 0.010(2) 0.005(2) -0.006(2)
C40 0.027(2) 0.046(3) 0.029(3) 0.007(2) 0.011(2) -0.011(2)
C41 0.029(2) 0.045(3) 0.029(3) -0.003(2) 0.015(2) -0.006(2)
C42 0.027(2) 0.034(3) 0.027(3) 0.000(2) 0.009(2) -0.004(2)
C43 0.030(2) 0.025(2) 0.011(2) -0.0002(18) 0.0021(18) 0.0014(19)
C24 0.019(2) 0.022(2) 0.012(2) -0.0025(17) -0.0003(16) 0.0017(17)
C44 0.025(2) 0.034(3) 0.020(2) -0.001(2) 0.0011(19) 0.000(2)
C45 0.031(2) 0.047(3) 0.023(3) -0.006(2) -0.004(2) 0.007(2)
C46 0.039(3) 0.035(3) 0.018(2) -0.004(2) 0.000(2) 0.005(2)
C47 0.041(3) 0.034(3) 0.023(2) 0.005(2) 0.009(2) 0.000(2)
C48 0.025(2) 0.033(3) 0.022(2) 0.000(2) 0.0040(19) -0.003(2)
C49 0.024(2) 0.038(3) 0.022(2) -0.007(2) 0.0052(19) -0.001(2)
C50 0.026(2) 0.035(3) 0.026(3) -0.006(2) 0.0027(19) 0.000(2)
C51 0.034(2) 0.037(3) 0.023(2) -0.007(2) 0.002(2) 0.006(2)
C52 0.044(3) 0.041(3) 0.027(3) 0.000(2) 0.004(2) 0.009(2)
C53 0.043(3) 0.051(3) 0.031(3) 0.001(2) 0.012(2) -0.007(2)
C54 0.045(3) 0.041(3) 0.029(3) -0.007(2) 0.014(2) -0.009(2)
C55 0.013(2) 0.023(2) 0.031(3) 0.0011(19) 0.0003(18) -0.0019(17)
C56 0.021(2) 0.038(3) 0.038(3) 0.009(2) 0.003(2) 0.003(2)
C57 0.021(2) 0.040(3) 0.047(3) 0.008(2) -0.001(2) 0.002(2)
C58 0.019(2) 0.030(3) 0.054(3) 0.005(2) 0.006(2) -0.002(2)
C59 0.028(2) 0.034(3) 0.046(3) 0.003(2) 0.017(2) -0.001(2)
C60 0.026(2) 0.028(2) 0.036(3) 0.001(2) 0.006(2) 0.003(2)
C61 0.019(2) 0.017(2) 0.018(2) -0.0017(18) 0.0040(17) 0.0006(17)
C62 0.024(2) 0.046(3) 0.022(3) -0.005(2) 0.008(2) -0.003(2)
C63 0.020(2) 0.021(2) 0.018(2) 0.0044(18) 0.0022(17) 0.0003(18)
C64 0.019(2) 0.043(3) 0.024(3) 0.007(2) 0.0023(19) -0.003(2)
C65 0.022(2) 0.021(2) 0.019(2) -0.0001(18) 0.0031(18) 0.0017(18)
C66 0.039(3) 0.046(3) 0.025(3) 0.000(2) 0.004(2) -0.004(3)
C67 0.023(2) 0.027(2) 0.017(2) -0.0033(19) 0.0033(18) 0.0032(19)
C68 0.040(3) 0.044(3) 0.017(3) -0.003(2) 0.001(2) 0.012(2)
N11 0.026(2) 0.040(3) 0.036(2) 0.000(2) 0.0024(18) 0.0073(19)
O101 0.035(2) 0.051(2) 0.076(3) 0.003(2) -0.008(2) 0.0039(19)
O102 0.050(3) 0.063(3) 0.088(4) -0.018(3) -0.010(2) -0.034(2)
O103 0.051(2) 0.031(2) 0.054(3) 0.0052(19) 0.0048(19) -0.0035(18)
N21 0.023(2) 0.029(2) 0.026(2) -0.0023(18) 0.0055(17) 0.0023(18)
O104 0.0340(19) 0.033(2) 0.033(2) -0.0047(16) -0.0028(15) -0.0078(16)
O105 0.0304(18) 0.045(2) 0.038(2) 0.0141(18) 0.0018(16) 0.0075(17)
O106 0.0214(17) 0.0335(19) 0.035(2) -0.0041(16) -0.0066(14) 0.0016(14)
N31 0.0246(19) 0.028(2) 0.024(2) 0.0004(18) 0.0051(17) -0.0028(17)
O107 0.0365(19) 0.032(2) 0.042(2) 0.0133(17) -0.0078(16) -0.0003(16)
O108 0.0364(19) 0.0265(18) 0.0286(19) -0.0020(15) -0.0105(15) 0.0020(15)
O109 0.0322(18) 0.035(2) 0.038(2) -0.0139(17) 0.0068(16) 0.0021(16)
N41 0.035(2) 0.029(2) 0.037(2) 0.0002(19) 0.0020(19) 0.005(2)
O110 0.033(2) 0.051(2) 0.051(2) 0.0023(19) 0.0017(17) -0.0149(19)
O111 0.050(3) 0.043(3) 0.123(4) 0.030(3) -0.003(3) 0.009(2)
O112 0.0304(18) 0.0251(17) 0.0295(19) -0.0007(15) -0.0022(15) -0.0016(14)
C71 0.094(5) 0.029(3) 0.040(3) 0.002(3) 0.030(3) -0.001(3)
O1 0.046(2) 0.056(3) 0.036(2) 0.0016(19) 0.0022(18) -0.010(2)
C72 0.115(7) 0.086(6) 0.110(8) -0.015(6) 0.054(6) -0.015(5)
O2 0.237(10) 0.372(15) 0.112(6) 0.005(8) -0.015(6) 0.245(11)
O1W 0.056(3) 0.040(2) 0.067(3) 0.001(2) -0.004(2) 0.001(2)
O2W 0.175(8) 0.105(6) 0.227(10) 0.001(6) 0.019(7) 0.004(5)

loop_
_atom_type_symbol
_atom_type_description
_atom_type_scat_dispersion_real
_atom_type_scat_dispersion_imag
_atom_type_scat_source
C C 0.0033 0.0016 'International Tables Vol C Tables 4.2.6.8 and 6.1.1.4'
H H 0 0 'International Tables Vol C Tables 4.2.6.8 and 6.1.1.4'
N N 0.0061 0.0033 'International Tables Vol C Tables 4.2.6.8 and 6.1.1.4'
O O 0.0106 0.006 'International Tables Vol C Tables 4.2.6.8 and 6.1.1.4'

loop_
_geom_angle_atom_site_label_1
_geom_angle_atom_site_label_2
_geom_angle_atom_site_label_3
_geom_angle
C29 N30 C37 114.6(3)
C29 N30 H30A 108.6
C37 N30 H30A 108.6
C29 N30 H30B 108.6
C37 N30 H30B 108.6
H30A N30 H30B 107.6
C31 N32 C43 115.0(3)
C31 N32 H32A 108.5
C43 N32 H32A 108.5
C31 N32 H32B 108.5
C43 N32 H32B 108.5
H32A N32 H32B 107.5
C33 N34 C49 115.7(4)
C33 N34 H34A 108.4
C49 N34 H34A 108.4
C33 N34 H34B 108.4
C49 N34 H34B 108.4
H34A N34 H34B 107.4
C35 N36 C55 112.5(3)
C35 N36 H36A 109.1
C55 N36 H36A 109.1
C35 N36 H36B 109.1
C55 N36 H36B 109.1
H36A N36 H36B 107.8
C4 O4 H4 109.5
C6 O6 H6 109.5
C11 O11 H11 109.5
C13 O13 H13 109.5
C18 O18 H18 109.5
C20 O20 H20 109.5
C25 O25 H25 109.5
C27 O27 H27 109.5
C2 C1 C6 116.1(4)
C2 C1 C28 123.4(4)
C6 C1 C28 120.5(4)
C3 C2 C1 124.0(4)
C3 C2 H2 118
C1 C2 H2 118
C2 C3 C4 117.9(4)
C2 C3 C7 122.2(4)
C4 C3 C7 119.8(4)
O4 C4 C5 116.2(4)
O4 C4 C3 123.0(4)
C5 C4 C3 120.8(4)
C6 C5 C4 118.9(4)
C6 C5 C29 120.0(4)
C4 C5 C29 121.1(4)
O6 C6 C5 114.3(4)
O6 C6 C1 123.5(4)
C5 C6 C1 122.2(4)
C8 C7 C3 110.1(3)
C8 C7 C61 112.5(3)
C3 C7 C61 113.7(3)
C8 C7 H7 106.7
C3 C7 H7 106.7
C61 C7 H7 106.7
C13 C8 C9 117.2(4)
C13 C8 C7 121.1(4)
C9 C8 C7 121.7(4)
C10 C9 C8 123.1(4)
C10 C9 H9 118.5
C8 C9 H9 118.5
C9 C10 C11 117.7(4)
C9 C10 C14 121.5(4)
C11 C10 C14 120.8(4)
O11 C11 C10 120.6(4)
O11 C11 C12 117.8(4)
C10 C11 C12 121.5(4)
C13 C12 C11 118.4(4)
C13 C12 C31 120.4(4)
C11 C12 C31 121.0(4)
O13 C13 C12 118.3(4)
O13 C13 C8 119.5(4)
C12 C13 C8 122.0(4)
C10 C14 C15 112.4(3)
C10 C14 C63 111.1(3)
C15 C14 C63 112.9(3)
C10 C14 H14 106.7
C15 C14 H14 106.7
C63 C14 H14 106.7
C16 C15 C20 117.6(4)
C16 C15 C14 122.5(4)
C20 C15 C14 119.9(4)
C15 C16 C17 124.1(4)
C15 C16 H16 118
C17 C16 H16 118
C18 C17 C16 116.3(4)
C18 C17 C21 121.3(4)
C16 C17 C21 122.4(4)
O18 C18 C19 115.6(4)
O18 C18 C17 122.6(4)
C19 C18 C17 121.9(4)
C18 C19 C20 119.2(4)
C18 C19 C33 121.2(4)
C20 C19 C33 119.6(4)
O20 C20 C19 115.9(4)
O20 C20 C15 123.0(4)
C19 C20 C15 121.0(4)
C17 C21 C22 109.7(3)
C17 C21 C65 113.9(3)
C22 C21 C65 112.1(3)
C17 C21 H21 106.9
C22 C21 H21 106.9
C65 C21 H21 106.9
C27 C22 C23 117.1(4)
C27 C22 C21 122.0(4)
C23 C22 C21 120.9(4)
C24 C23 C22 123.2(4)
C24 C23 H23 118.4
C22 C23 H23 118.4
O25 C25 C26 119.7(4)
O25 C25 C24 119.1(4)
C26 C25 C24 121.0(4)
C25 C26 C27 119.2(4)
C25 C26 C35 121.1(4)
C27 C26 C35 119.6(4)
O27 C27 C22 122.4(4)
O27 C27 C26 115.4(3)
C22 C27 C26 121.7(4)
C1 C28 C24 111.8(3)
C1 C28 C67 113.4(3)
C24 C28 C67 111.1(3)
C1 C28 H28 106.7
C24 C28 H28 106.7
C67 C28 H28 106.7
N30 C29 C5 111.7(4)
N30 C29 H29A 109.3
C5 C29 H29A 109.3
N30 C29 H29B 109.3
C5 C29 H29B 109.3
H29A C29 H29B 107.9
N32 C31 C12 112.6(3)
N32 C31 H31A 109.1
C12 C31 H31A 109.1
N32 C31 H31B 109.1
C12 C31 H31B 109.1
H31A C31 H31B 107.8
N34 C33 C19 111.0(4)
N34 C33 H33A 109.4
C19 C33 H33A 109.4
N34 C33 H33B 109.4
C19 C33 H33B 109.4
H33A C33 H33B 108
C26 C35 N36 112.6(3)
C26 C35 H35A 109.1
N36 C35 H35A 109.1
C26 C35 H35B 109.1
N36 C35 H35B 109.1
H35A C35 H35B 107.8
N30 C37 C42 108.1(4)
N30 C37 C38 111.3(4)
C42 C37 C38 112.6(4)
N30 C37 H37 108.2
C42 C37 H37 108.2
C38 C37 H37 108.2
C37 C38 C39 109.6(4)
C37 C38 H38A 109.8
C39 C38 H38A 109.8
C37 C38 H38B 109.8
C39 C38 H38B 109.8
H38A C38 H38B 108.2
C40 C39 C38 111.0(4)
C40 C39 H39A 109.4
C38 C39 H39A 109.4
C40 C39 H39B 109.4
C38 C39 H39B 109.4
H39A C39 H39B 108
C39 C40 C41 111.1(4)
C39 C40 H40A 109.4
C41 C40 H40A 109.4
C39 C40 H40B 109.4
C41 C40 H40B 109.4
H40A C40 H40B 108
C40 C41 C42 110.5(4)
C40 C41 H41A 109.6
C42 C41 H41A 109.6
C40 C41 H41B 109.6
C42 C41 H41B 109.6
H41A C41 H41B 108.1
C37 C42 C41 110.3(4)
C37 C42 H42A 109.6
C41 C42 H42A 109.6
C37 C42 H42B 109.6
C41 C42 H42B 109.6
H42A C42 H42B 108.1
N32 C43 C44 112.2(3)
N32 C43 C48 108.8(3)
C44 C43 C48 112.2(4)
N32 C43 H43 107.8
C44 C43 H43 107.8
C48 C43 H43 107.8
C23 C24 C25 117.8(4)
C23 C24 C28 121.8(4)
C25 C24 C28 120.4(4)
C43 C44 C45 109.8(4)
C43 C44 H44A 109.7
C45 C44 H44A 109.7
C43 C44 H44B 109.7
C45 C44 H44B 109.7
H44A C44 H44B 108.2
C44 C45 C46 111.9(4)
C44 C45 H45A 109.2
C46 C45 H45A 109.2
C44 C45 H45B 109.2
C46 C45 H45B 109.2
H45A C45 H45B 107.9
C47 C46 C45 111.5(4)
C47 C46 H46A 109.3
C45 C46 H46A 109.3
C47 C46 H46B 109.3
C45 C46 H46B 109.3
H46A C46 H46B 108
C48 C47 C46 111.6(4)
C48 C47 H47A 109.3
C46 C47 H47A 109.3
C48 C47 H47B 109.3
C46 C47 H47B 109.3
H47A C47 H47B 108
C47 C48 C43 110.7(4)
C47 C48 H48A 109.5
C43 C48 H48A 109.5
C47 C48 H48B 109.5
C43 C48 H48B 109.5
H48A C48 H48B 108.1
N34 C49 C54 107.8(4)
N34 C49 C50 112.1(4)
C54 C49 C50 112.5(4)
N34 C49 H49 108.1
C54 C49 H49 108.1
C50 C49 H49 108.1
C49 C50 C51 108.8(4)
C49 C50 H50A 109.9
C51 C50 H50A 109.9
C49 C50 H50B 109.9
C51 C50 H50B 109.9
H50A C50 H50B 108.3
C52 C51 C50 112.3(4)
C52 C51 H51A 109.1
C50 C51 H51A 109.1
C52 C51 H51B 109.1
C50 C51 H51B 109.1
H51A C51 H51B 107.9
C53 C52 C51 110.8(4)
C53 C52 H52A 109.5
C51 C52 H52A 109.5
C53 C52 H52B 109.5
C51 C52 H52B 109.5
H52A C52 H52B 108.1
C52 C53 C54 111.2(4)
C52 C53 H53A 109.4
C54 C53 H53A 109.4
C52 C53 H53B 109.4
C54 C53 H53B 109.4
H53A C53 H53B 108
C49 C54 C53 110.4(4)
C49 C54 H54A 109.6
C53 C54 H54A 109.6
C49 C54 H54B 109.6
C53 C54 H54B 109.6
H54A C54 H54B 108.1
N36 C55 C56 110.3(3)
N36 C55 C60 108.9(3)
C56 C55 C60 111.7(4)
N36 C55 H55 108.6
C56 C55 H55 108.6
C60 C55 H55 108.6
C55 C56 C57 111.0(4)
C55 C56 H56A 109.4
C57 C56 H56A 109.4
C55 C56 H56B 109.4
C57 C56 H56B 109.4
H56A C56 H56B 108
C58 C57 C56 110.9(4)
C58 C57 H57A 109.5
C56 C57 H57A 109.5
C58 C57 H57B 109.5
C56 C57 H57B 109.5
H57A C57 H57B 108
C59 C58 C57 111.1(4)
C59 C58 H58A 109.4
C57 C58 H58A 109.4
C59 C58 H58B 109.4
C57 C58 H58B 109.4
H58A C58 H58B 108
C58 C59 C60 111.1(4)
C58 C59 H59A 109.4
C60 C59 H59A 109.4
C58 C59 H59B 109.4
C60 C59 H59B 109.4
H59A C59 H59B 108
C55 C60 C59 110.1(4)
C55 C60 H60A 109.6
C59 C60 H60A 109.6
C55 C60 H60B 109.6
C59 C60 H60B 109.6
H60A C60 H60B 108.2
C62 C61 C7 111.8(3)
C62 C61 H61A 109.3
C7 C61 H61A 109.3
C62 C61 H61B 109.3
C7 C61 H61B 109.3
H61A C61 H61B 107.9
C61 C62 H62A 109.5
C61 C62 H62B 109.5
H62A C62 H62B 109.5
C61 C62 H62C 109.5
H62A C62 H62C 109.5
H62B C62 H62C 109.5
C64 C63 C14 112.8(3)
C64 C63 H63A 109
C14 C63 H63A 109
C64 C63 H63B 109
C14 C63 H63B 109
H63A C63 H63B 107.8
C63 C64 H64A 109.5
C63 C64 H64B 109.5
H64A C64 H64B 109.5
C63 C64 H64C 109.5
H64A C64 H64C 109.5
H64B C64 H64C 109.5
C66 C65 C21 111.8(4)
C66 C65 H65A 109.3
C21 C65 H65A 109.3
C66 C65 H65B 109.3
C21 C65 H65B 109.3
H65A C65 H65B 107.9
C65 C66 H66A 109.5
C65 C66 H66B 109.5
H66A C66 H66B 109.5
C65 C66 H66C 109.5
H66A C66 H66C 109.5
H66B C66 H66C 109.5
C68 C67 C28 112.5(4)
C68 C67 H67A 109.1
C28 C67 H67A 109.1
C68 C67 H67B 109.1
C28 C67 H67B 109.1
H67A C67 H67B 107.8
C67 C68 H68A 109.5
C67 C68 H68B 109.5
H68A C68 H68B 109.5
C67 C68 H68C 109.5
H68A C68 H68C 109.5
H68B C68 H68C 109.5
O102 N11 O101 123.1(5)
O102 N11 O103 117.3(4)
O101 N11 O103 119.6(4)
O105 N21 O104 121.2(4)
O105 N21 O106 120.8(4)
O104 N21 O106 117.9(4)
O109 N31 O107 122.9(4)
O109 N31 O108 119.0(4)
O107 N31 O108 118.0(4)
O111 N41 O110 121.5(4)
O111 N41 O112 118.7(4)
O110 N41 O112 119.8(4)
O1 C71 H71A 109.5
O1 C71 H71B 109.5
H71A C71 H71B 109.5
O1 C71 H71C 109.5
H71A C71 H71C 109.5
H71B C71 H71C 109.5
C71 O1 H1 109.5
O2 C72 H72A 109.5
O2 C72 H72B 109.5
H72A C72 H72B 109.5
O2 C72 H72C 109.5
H72A C72 H72C 109.5
H72B C72 H72C 109.5
C72 O2 H2A 109.5
H11W O1W H21W 106(7)
H12W O2W H22W 105.0

loop_
_geom_bond_atom_site_label_1
_geom_bond_atom_site_label_2
_geom_bond_distance
N30 C29 1.503(5)
N30 C37 1.512(5)
N30 H30A 0.92
N30 H30B 0.92
N32 C31 1.492(5)
N32 C43 1.510(5)
N32 H32A 0.92
N32 H32B 0.92
N34 C33 1.504(6)
N34 C49 1.513(5)
N34 H34A 0.92
N34 H34B 0.92
N36 C35 1.507(5)
N36 C55 1.515(5)
N36 H36A 0.92
N36 H36B 0.92
O4 C4 1.373(5)
O4 H4 0.84
O6 C6 1.373(5)
O6 H6 0.84
O11 C11 1.388(5)
O11 H11 0.84
O13 C13 1.390(5)
O13 H13 0.84
O18 C18 1.373(5)
O18 H18 0.84
O20 C20 1.371(5)
O20 H20 0.84
O25 C25 1.381(5)
O25 H25 0.84
O27 C27 1.384(5)
O27 H27 0.84
C1 C2 1.394(6)
C1 C6 1.402(6)
C1 C28 1.519(6)
C2 C3 1.385(6)
C2 H2 0.95
C3 C4 1.395(6)
C3 C7 1.525(5)
C4 C5 1.399(6)
C5 C6 1.396(6)
C5 C29 1.513(6)
C7 C8 1.523(6)
C7 C61 1.540(5)
C7 H7 1
C8 C13 1.398(6)
C8 C9 1.390(6)
C9 C10 1.387(6)
C9 H9 0.95
C10 C11 1.393(6)
C10 C14 1.529(6)
C11 C12 1.398(6)
C12 C13 1.388(6)
C12 C31 1.507(6)
C14 C15 1.531(5)
C14 C63 1.537(5)
C14 H14 1
C15 C16 1.382(6)
C15 C20 1.398(6)
C16 C17 1.400(5)
C16 H16 0.95
C17 C18 1.398(6)
C17 C21 1.523(6)
C18 C19 1.396(6)
C19 C20 1.395(6)
C19 C33 1.509(6)
C21 C22 1.539(6)
C21 C65 1.540(6)
C21 H21 1
C22 C27 1.392(6)
C22 C23 1.393(6)
C23 C24 1.394(6)
C23 H23 0.95
C25 C26 1.391(6)
C25 C24 1.394(6)
C26 C27 1.395(6)
C26 C35 1.502(5)
C28 C24 1.529(6)
C28 C67 1.537(6)
C28 H28 1
C29 H29A 0.99
C29 H29B 0.99
C31 H31A 0.99
C31 H31B 0.99
C33 H33A 0.99
C33 H33B 0.99
C35 H35A 0.99
C35 H35B 0.99
C37 C42 1.515(6)
C37 C38 1.523(6)
C37 H37 1
C38 C39 1.537(6)
C38 H38A 0.99
C38 H38B 0.99
C39 C40 1.513(7)
C39 H39A 0.99
C39 H39B 0.99
C40 C41 1.526(7)
C40 H40A 0.99
C40 H40B 0.99
C41 C42 1.536(6)
C41 H41A 0.99
C41 H41B 0.99
C42 H42A 0.99
C42 H42B 0.99
C43 C44 1.509(6)
C43 C48 1.523(6)
C43 H43 1
C44 C45 1.528(6)
C44 H44A 0.99
C44 H44B 0.99
C45 C46 1.527(6)
C45 H45A 0.99
C45 H45B 0.99
C46 C47 1.521(7)
C46 H46A 0.99
C46 H46B 0.99
C47 C48 1.520(6)
C47 H47A 0.99
C47 H47B 0.99
C48 H48A 0.99
C48 H48B 0.99
C49 C54 1.518(7)
C49 C50 1.521(6)
C49 H49 1
C50 C51 1.528(6)
C50 H50A 0.99
C50 H50B 0.99
C51 C52 1.515(7)
C51 H51A 0.99
C51 H51B 0.99
C52 C53 1.518(7)
C52 H52A 0.99
C52 H52B 0.99
C53 C54 1.535(7)
C53 H53A 0.99
C53 H53B 0.99
C54 H54A 0.99
C54 H54B 0.99
C55 C56 1.514(6)
C55 C60 1.524(6)
C55 H55 1
C56 C57 1.528(6)
C56 H56A 0.99
C56 H56B 0.99
C57 C58 1.513(7)
C57 H57A 0.99
C57 H57B 0.99
C58 C59 1.522(7)
C58 H58A 0.99
C58 H58B 0.99
C59 C60 1.524(6)
C59 H59A 0.99
C59 H59B 0.99
C60 H60A 0.99
C60 H60B 0.99
C61 C62 1.521(6)
C61 H61A 0.99
C61 H61B 0.99
C62 H62A 0.98
C62 H62B 0.98
C62 H62C 0.98
C63 C64 1.520(6)
C63 H63A 0.99
C63 H63B 0.99
C64 H64A 0.98
C64 H64B 0.98
C64 H64C 0.98
C65 C66 1.533(6)
C65 H65A 0.99
C65 H65B 0.99
C66 H66A 0.98
C66 H66B 0.98
C66 H66C 0.98
C67 C68 1.523(6)
C67 H67A 0.99
C67 H67B 0.99
C68 H68A 0.98
C68 H68B 0.98
C68 H68C 0.98
N11 O102 1.222(5)
N11 O101 1.244(5)
N11 O103 1.263(5)
N21 O105 1.234(5)
N21 O104 1.257(5)
N21 O106 1.259(5)
N31 O109 1.233(5)
N31 O107 1.245(5)
N31 O108 1.277(5)
N41 O111 1.235(5)
N41 O110 1.235(5)
N41 O112 1.266(5)
C71 O1 1.427(6)
C71 H71A 0.98
C71 H71B 0.98
C71 H71C 0.98
O1 H1 0.84
C72 O2 1.408(11)
C72 H72A 0.98
C72 H72B 0.98
C72 H72C 0.98
O2 H2A 0.84
O1W H11W 0.85(4)
O1W H21W 0.84(6)
O2W H12W 0.88
O2W H22W 0.86

loop_
_geom_torsion_atom_site_label_1
_geom_torsion_atom_site_label_2
_geom_torsion_atom_site_label_3
_geom_torsion_atom_site_label_4
_geom_torsion
C6 C1 C2 C3 1.3(6)
C28 C1 C2 C3 -179.7(4)
C1 C2 C3 C4 -1.4(6)
C1 C2 C3 C7 -179.6(4)
C2 C3 C4 O4 179.1(4)
C7 C3 C4 O4 -2.7(6)
C2 C3 C4 C5 1.1(6)
C7 C3 C4 C5 179.4(4)
O4 C4 C5 C6 -179.0(4)
C3 C4 C5 C6 -1.0(6)
O4 C4 C5 C29 1.2(6)
C3 C4 C5 C29 179.3(4)
C4 C5 C6 O6 -179.2(4)
C29 C5 C6 O6 0.6(6)
C4 C5 C6 C1 1.0(6)
C29 C5 C6 C1 -179.3(4)
C2 C1 C6 O6 179.0(4)
C28 C1 C6 O6 0.0(6)
C2 C1 C6 C5 -1.1(6)
C28 C1 C6 C5 179.9(4)
C2 C3 C7 C8 100.5(4)
C4 C3 C7 C8 -77.7(5)
C2 C3 C7 C61 -26.8(5)
C4 C3 C7 C61 155.0(4)
C3 C7 C8 C13 106.2(4)
C61 C7 C8 C13 -125.9(4)
C3 C7 C8 C9 -72.4(5)
C61 C7 C8 C9 55.5(5)
C13 C8 C9 C10 -0.3(6)
C7 C8 C9 C10 178.4(4)
C8 C9 C10 C11 -2.4(6)
C8 C9 C10 C14 176.5(4)
C9 C10 C11 O11 -171.9(3)
C14 C10 C11 O11 9.2(6)
C9 C10 C11 C12 4.5(6)
C14 C10 C11 C12 -174.4(4)
O11 C11 C12 C13 172.5(3)
C10 C11 C12 C13 -4.0(6)
O11 C11 C12 C31 -11.0(6)
C10 C11 C12 C31 172.5(4)
C11 C12 C13 O13 -173.4(3)
C31 C12 C13 O13 10.2(6)
C11 C12 C13 C8 1.2(6)
C31 C12 C13 C8 -175.3(4)
C9 C8 C13 O13 175.4(3)
C7 C8 C13 O13 -3.3(6)
C9 C8 C13 C12 0.9(6)
C7 C8 C13 C12 -177.8(4)
C9 C10 C14 C15 73.9(5)
C11 C10 C14 C15 -107.2(4)
C9 C10 C14 C63 -53.6(5)
C11 C10 C14 C63 125.2(4)
C10 C14 C15 C16 -98.7(4)
C63 C14 C15 C16 27.9(5)
C10 C14 C15 C20 81.3(5)
C63 C14 C15 C20 -152.1(4)
C20 C15 C16 C17 0.2(6)
C14 C15 C16 C17 -179.8(4)
C15 C16 C17 C18 -0.7(6)
C15 C16 C17 C21 -179.8(4)
C16 C17 C18 O18 179.4(4)
C21 C17 C18 O18 -1.4(6)
C16 C17 C18 C19 0.7(6)
C21 C17 C18 C19 179.8(4)
O18 C18 C19 C20 -179.0(4)
C17 C18 C19 C20 -0.2(6)
O18 C18 C19 C33 3.2(6)
C17 C18 C19 C33 -178.0(4)
C18 C19 C20 O20 179.0(4)
C33 C19 C20 O20 -3.1(6)
C18 C19 C20 C15 -0.3(6)
C33 C19 C20 C15 177.5(4)
C16 C15 C20 O20 -179.0(4)
C14 C15 C20 O20 1.0(6)
C16 C15 C20 C19 0.3(6)
C14 C15 C20 C19 -179.7(4)
C18 C17 C21 C22 -77.8(5)
C16 C17 C21 C22 101.3(4)
C18 C17 C21 C65 155.7(4)
C16 C17 C21 C65 -25.2(6)
C17 C21 C22 C27 103.3(4)
C65 C21 C22 C27 -129.3(4)
C17 C21 C22 C23 -74.1(5)
C65 C21 C22 C23 53.4(5)
C27 C22 C23 C24 -1.0(6)
C21 C22 C23 C24 176.5(4)
O25 C25 C26 C27 171.8(4)
C24 C25 C26 C27 -2.9(6)
O25 C25 C26 C35 -12.1(6)
C24 C25 C26 C35 173.1(4)
C23 C22 C27 O27 173.9(4)
C21 C22 C27 O27 -3.5(6)
C23 C22 C27 C26 1.9(6)
C21 C22 C27 C26 -175.6(4)
C25 C26 C27 O27 -172.6(4)
C35 C26 C27 O27 11.3(6)
C25 C26 C27 C22 0.0(7)
C35 C26 C27 C22 -176.1(4)
C2 C1 C28 C24 -98.7(4)
C6 C1 C28 C24 80.3(5)
C2 C1 C28 C67 27.9(6)
C6 C1 C28 C67 -153.2(4)
C37 N30 C29 C5 -165.7(4)
C6 C5 C29 N30 -62.9(5)
C4 C5 C29 N30 116.9(4)
C43 N32 C31 C12 159.2(4)
C13 C12 C31 N32 -111.7(4)
C11 C12 C31 N32 71.9(5)
C49 N34 C33 C19 176.3(4)
C18 C19 C33 N34 92.9(5)
C20 C19 C33 N34 -84.9(5)
C25 C26 C35 N36 107.2(5)
C27 C26 C35 N36 -76.7(5)
C55 N36 C35 C26 178.0(4)
C29 N30 C37 C42 167.2(4)
C29 N30 C37 C38 -68.6(5)
N30 C37 C38 C39 -177.7(4)
C42 C37 C38 C39 -56.1(5)
C37 C38 C39 C40 56.1(5)
C38 C39 C40 C41 -57.6(5)
C39 C40 C41 C42 57.1(5)
N30 C37 C42 C41 179.7(4)
C38 C37 C42 C41 56.3(5)
C40 C41 C42 C37 -55.7(5)
C31 N32 C43 C44 54.0(5)
C31 N32 C43 C48 178.8(4)
C22 C23 C24 C25 -1.8(6)
C22 C23 C24 C28 177.1(4)
O25 C25 C24 C23 -171.0(4)
C26 C25 C24 C23 3.8(6)
O25 C25 C24 C28 10.0(6)
C26 C25 C24 C28 -175.2(4)
C1 C28 C24 C23 75.9(5)
C67 C28 C24 C23 -51.9(5)
C1 C28 C24 C25 -105.1(4)
C67 C28 C24 C25 127.0(4)
N32 C43 C44 C45 179.7(4)
C48 C43 C44 C45 56.8(5)
C43 C44 C45 C46 -55.4(5)
C44 C45 C46 C47 54.4(6)
C45 C46 C47 C48 -53.7(6)
C46 C47 C48 C43 54.5(5)
N32 C43 C48 C47 178.4(4)
C44 C43 C48 C47 -56.8(5)
C33 N34 C49 C54 175.5(4)
C33 N34 C49 C50 -60.2(5)
N34 C49 C50 C51 -178.2(4)
C54 C49 C50 C51 -56.6(5)
C49 C50 C51 C52 56.5(5)
C50 C51 C52 C53 -56.8(6)
C51 C52 C53 C54 55.2(6)
N34 C49 C54 C53 -179.4(4)
C50 C49 C54 C53 56.5(6)
C52 C53 C54 C49 -54.9(6)
C35 N36 C55 C56 -70.8(5)
C35 N36 C55 C60 166.3(4)
N36 C55 C56 C57 -177.1(4)
C60 C55 C56 C57 -55.8(5)
C55 C56 C57 C58 55.4(6)
C56 C57 C58 C59 -56.0(5)
C57 C58 C59 C60 56.9(6)
N36 C55 C60 C59 178.2(4)
C56 C55 C60 C59 56.1(5)
C58 C59 C60 C55 -56.3(5)
C8 C7 C61 C62 66.3(5)
C3 C7 C61 C62 -167.7(4)
C10 C14 C63 C64 -59.4(5)
C15 C14 C63 C64 173.4(4)
C17 C21 C65 C66 -167.3(4)
C22 C21 C65 C66 67.4(5)
C1 C28 C67 C68 172.6(4)
C24 C28 C67 C68 -60.4(5)
